data_4020309
loop_
_publ_author_name
'Paul R. Blakemore'
'Cindy C. Browder'
'Jian Hong'
'Christopher M. Lincoln'
'Pavel A. Nagornyy'
'Lonnie A. Robarge'
'Duncan J. Wardrop'
'James D. White'

_journal_name_full 'Journal of Organic Chemistry'
_journal_page_first 5449
_journal_page_last 5460
_journal_paper_doi 10.1021/jo0503862
_journal_volume 70
_journal_year 2005
_chemical_formula_sum 'C31 H56 O6 Si'
_chemical_formula_weight 552.85
_space_group_IT_number 5
_symmetry_cell_setting monoclinic
_symmetry_space_group_name_Hall 'I 2y'
_symmetry_space_group_name_H-M 'I 1 2 1'
_cell_angle_alpha 90.00
_cell_angle_beta 103.04(1)
_cell_angle_gamma 90.00
_cell_formula_units_Z 4
_cell_length_a 22.109(1)
_cell_length_b 8.375(1)
_cell_length_c 19.320(1)
_cell_measurement_temperature 290(2)
_cell_volume 3485.1(5)
_diffrn_ambient_temperature 290(2)
_exptl_crystal_density_diffrn 1.054
_cod_original_sg_symbol_H-M 'I 2'
_cod_database_code 4020309

loop_
_symmetry_equiv_pos_as_xyz
'x, y, z'
'-x, y, -z'
'x+1/2, y+1/2, z+1/2'
'-x+1/2, y+1/2, -z+1/2'

loop_
_atom_site_label
_atom_site_type_symbol
_atom_site_fract_x
_atom_site_fract_y
_atom_site_fract_z
_atom_site_U_iso_or_equiv
_atom_site_adp_type
_atom_site_occupancy
_atom_site_symmetry_multiplicity
_atom_site_calc_flag
_atom_site_refinement_flags
_atom_site_disorder_assembly
_atom_site_disorder_group
C11 C -0.06241(18) 0.2233(5) 0.8477(2) 0.0957(10) Uani 1 1 d . . .
H11 H -0.0287 0.2549 0.8875 0.115 Uiso 1 1 calc R . .
C12 C -0.0352(2) 0.1656(6) 0.7872(2) 0.1040(11) Uani 1 1 d . . .
H12A H -0.0105 0.2502 0.7731 0.125 Uiso 1 1 calc R . .
H12B H -0.0685 0.1402 0.7467 0.125 Uiso 1 1 calc R . .
C142 C 0.0116(2) -0.2535(6) 0.8645(2) 0.1128(12) Uani 1 1 d . . .
H14A H 0.0279 -0.2953 0.8262 0.169 Uiso 1 1 calc R . .
H14B H -0.0122 -0.3345 0.8813 0.169 Uiso 1 1 calc R . .
H14C H 0.0453 -0.2207 0.9025 0.169 Uiso 1 1 calc R . .
C13 C 0.00516(18) 0.0191(6) 0.8079(2) 0.1010(11) Uani 1 1 d . . .
H13 H 0.0423 0.0493 0.8437 0.121 Uiso 1 1 calc R . .
C14 C -0.02984(18) -0.1104(5) 0.83833(19) 0.0933(10) Uani 1 1 d . . .
H14 H -0.0640 -0.1473 0.8001 0.112 Uiso 1 1 calc R . .
C15 C -0.05800(17) -0.0382(5) 0.89659(18) 0.0885(9) Uani 1 1 d . . .
H15 H -0.0245 -0.0029 0.9360 0.106 Uiso 1 1 calc R . .
C16 C -0.09966(19) -0.1528(5) 0.9243(2) 0.0953(10) Uani 1 1 d . . .
H16A H -0.1290 -0.1995 0.8844 0.114 Uiso 1 1 calc R . .
H16B H -0.0747 -0.2386 0.9497 0.114 Uiso 1 1 calc R . .
C17 C -0.13434(18) -0.0738(5) 0.9723(2) 0.0925(9) Uani 1 1 d . . .
C21 C -0.1346(2) 0.4244(5) 0.88770(19) 0.0966(10) Uani 1 1 d . . .
C22 C -0.19875(19) 0.4935(5) 0.86668(19) 0.1007(11) Uani 1 1 d . . .
H22 H -0.2075 0.5446 0.9090 0.121 Uiso 1 1 calc R . .
C23 C -0.2497(2) 0.3657(6) 0.8418(2) 0.1030(11) Uani 1 1 d . . .
H23 H -0.2401 0.3098 0.8010 0.124 Uiso 1 1 calc R . .
C24 C -0.2477(2) 0.2439(6) 0.9004(2) 0.1042(11) Uani 1 1 d . . .
H24A H -0.2589 0.2968 0.9404 0.125 Uiso 1 1 calc R . .
H24B H -0.2053 0.2061 0.9162 0.125 Uiso 1 1 calc R . .
C25 C -0.2899(2) 0.1006(6) 0.8798(2) 0.1024(10) Uani 1 1 d . . .
H25 H -0.3310 0.1434 0.8575 0.123 Uiso 1 1 calc R . .
C26 C -0.29915(19) -0.0046(6) 0.9424(2) 0.1087(11) Uani 1 1 d . . .
C27 C -0.23636(19) -0.0416(6) 0.9947(2) 0.1024(11) Uani 1 1 d . . .
H27 H -0.2183 0.0586 1.0161 0.123 Uiso 1 1 calc R . .
C28 C -0.2416(3) -0.1556(8) 1.0528(2) 0.1242(15) Uani 1 1 d . . .
H28 H -0.2666 -0.1230 1.0830 0.149 Uiso 1 1 calc R . .
C29 C -0.2160(3) -0.2915(8) 1.0658(3) 0.148(2) Uani 1 1 d . . .
H29A H -0.1904 -0.3303 1.0374 0.178 Uiso 1 1 calc R . .
H29B H -0.2227 -0.3521 1.1037 0.178 Uiso 1 1 calc R . .
C111 C 0.1508(3) 0.0522(12) 0.7825(4) 0.178(3) Uani 1 1 d . . .
H111 H 0.1510 -0.0226 0.8216 0.214 Uiso 1 1 calc R . .
C112 C 0.1508(4) 0.2171(13) 0.8135(5) 0.213(4) Uani 1 1 d . . .
H11A H 0.1133 0.2327 0.8298 0.319 Uiso 1 1 calc R . .
H11B H 0.1531 0.2950 0.7777 0.319 Uiso 1 1 calc R . .
H11C H 0.1860 0.2287 0.8526 0.319 Uiso 1 1 calc R . .
C121 C 0.0943(5) -0.1891(13) 0.6639(5) 0.203(4) Uani 1 1 d . . .
H121 H 0.1280 -0.1664 0.6399 0.244 Uiso 1 1 calc R . .
C131 C 0.0590(3) 0.1717(11) 0.6492(4) 0.176(3) Uani 1 1 d . . .
H131 H 0.0596 0.2650 0.6799 0.211 Uiso 1 1 calc R . .
C113 C 0.2133(3) 0.0248(16) 0.7589(6) 0.271(7) Uani 1 1 d . . .
H11D H 0.2132 -0.0797 0.7385 0.406 Uiso 1 1 calc R . .
H11E H 0.2474 0.0336 0.7994 0.406 Uiso 1 1 calc R . .
H11F H 0.2175 0.1038 0.7243 0.406 Uiso 1 1 calc R . .
C122 C 0.1181(5) -0.3245(12) 0.7184(6) 0.233(5) Uani 1 1 d . . .
H12C H 0.1546 -0.2889 0.7518 0.350 Uiso 1 1 calc R . .
H12D H 0.1279 -0.4171 0.6938 0.350 Uiso 1 1 calc R . .
H12E H 0.0864 -0.3509 0.7433 0.350 Uiso 1 1 calc R . .
C123 C 0.0385(6) -0.2409(19) 0.6061(6) 0.311(8) Uani 1 1 d . . .
H12F H 0.0263 -0.1551 0.5729 0.467 Uiso 1 1 calc R . .
H12G H 0.0045 -0.2676 0.6273 0.467 Uiso 1 1 calc R . .
H12H H 0.0495 -0.3325 0.5817 0.467 Uiso 1 1 calc R . .
C132 C 0.1065(4) 0.2085(14) 0.6043(5) 0.246(5) Uani 1 1 d . . .
H13A H 0.1474 0.2133 0.6346 0.370 Uiso 1 1 calc R . .
H13B H 0.0967 0.3093 0.5808 0.370 Uiso 1 1 calc R . .
H13C H 0.1052 0.1260 0.5695 0.370 Uiso 1 1 calc R . .
C133 C -0.0050(4) 0.1677(14) 0.6026(4) 0.222(5) Uani 1 1 d . . .
H13D H -0.0345 0.1453 0.6309 0.332 Uiso 1 1 calc R . .
H13E H -0.0072 0.0859 0.5673 0.332 Uiso 1 1 calc R . .
H13F H -0.0143 0.2693 0.5796 0.332 Uiso 1 1 calc R . .
C232 C -0.3137(2) 0.4424(7) 0.8172(3) 0.1325(16) Uani 1 1 d . . .
H23A H -0.3129 0.5161 0.7793 0.199 Uiso 1 1 calc R . .
H23B H -0.3243 0.4984 0.8562 0.199 Uiso 1 1 calc R . .
H23C H -0.3440 0.3609 0.8006 0.199 Uiso 1 1 calc R . .
C262 C -0.3319(3) -0.1590(8) 0.9129(3) 0.1425(18) Uani 1 1 d . . .
H26A H -0.3377 -0.2250 0.9515 0.214 Uiso 1 1 calc R . .
H26B H -0.3069 -0.2150 0.8861 0.214 Uiso 1 1 calc R . .
H26C H -0.3715 -0.1341 0.8827 0.214 Uiso 1 1 calc R . .
C263 C -0.3400(3) 0.0887(9) 0.9833(3) 0.1497(19) Uani 1 1 d . . .
H26D H -0.3193 0.1855 1.0019 0.225 Uiso 1 1 calc R . .
H26E H -0.3473 0.0245 1.0218 0.225 Uiso 1 1 calc R . .
H26F H -0.3790 0.1142 0.9518 0.225 Uiso 1 1 calc R . .
O1 O -0.09712(12) 0.0955(4) 0.87005(12) 0.0934(6) Uani 1 1 d . . .
O2 O 0.02382(13) -0.0449(5) 0.74663(15) 0.1164(9) Uani 1 1 d . . .
C1 C -0.1071(2) 0.3612(5) 0.8281(2) 0.1019(11) Uani 1 1 d . . .
H1A H -0.1408 0.3276 0.7895 0.122 Uiso 1 1 calc R . .
H1B H -0.0856 0.4480 0.8106 0.122 Uiso 1 1 calc R . .
C2 C -0.1051(2) 0.4200(6) 0.9555(2) 0.1126(12) Uani 1 1 d . . .
H2A H -0.1242 0.4598 0.9902 0.135 Uiso 1 1 calc R . .
H2B H -0.0653 0.3772 0.9685 0.135 Uiso 1 1 calc R . .
O5 O -0.20131(15) 0.6164(4) 0.81384(14) 0.1190(10) Uani 1 1 d . . .
H5 H -0.2102 0.5764 0.7741 0.179 Uiso 1 1 calc R . .
O6 O -0.27018(14) 0.0102(4) 0.82601(13) 0.1136(8) Uani 1 1 d . . .
H6 H -0.2347 -0.0221 0.8415 0.170 Uiso 1 1 calc R . .
O7 O -0.19595(12) -0.1085(4) 0.95275(12) 0.0960(7) Uani 1 1 d . . .
O8 O -0.11244(13) 0.0093(4) 1.02296(14) 0.1082(8) Uani 1 1 d . . .
Si1 Si 0.08084(7) 0.0000 0.71060(8) 0.1368(6) Uani 1 1 d . . .

loop_
_atom_site_aniso_label
_atom_site_aniso_U_11
_atom_site_aniso_U_22
_atom_site_aniso_U_33
_atom_site_aniso_U_23
_atom_site_aniso_U_13
_atom_site_aniso_U_12
C11 0.110(3) 0.082(2) 0.093(2) 0.0062(18) 0.0213(19) -0.015(2)
C12 0.119(3) 0.094(3) 0.103(2) 0.010(2) 0.033(2) -0.004(2)
C142 0.128(3) 0.092(3) 0.122(3) 0.004(2) 0.037(2) 0.012(2)
C13 0.107(2) 0.103(3) 0.097(2) 0.002(2) 0.0302(19) -0.007(2)
C14 0.098(2) 0.091(3) 0.092(2) -0.0022(18) 0.0248(17) -0.0048(19)
C15 0.101(2) 0.076(2) 0.0883(19) 0.0039(16) 0.0207(16) -0.0015(18)
C16 0.114(3) 0.079(2) 0.097(2) 0.0022(18) 0.0323(19) -0.0067(19)
C17 0.105(2) 0.085(2) 0.089(2) 0.0094(19) 0.0239(18) -0.002(2)
C21 0.123(3) 0.068(2) 0.092(2) 0.0028(17) 0.0102(19) -0.011(2)
C22 0.129(3) 0.076(2) 0.090(2) -0.0001(18) 0.0107(19) -0.008(2)
C23 0.119(3) 0.085(2) 0.097(2) -0.003(2) 0.007(2) -0.003(2)
C24 0.127(3) 0.090(3) 0.093(2) 0.003(2) 0.018(2) -0.007(2)
C25 0.113(3) 0.092(3) 0.101(2) -0.002(2) 0.020(2) -0.004(2)
C26 0.111(3) 0.103(3) 0.114(3) 0.006(2) 0.028(2) -0.005(2)
C27 0.114(3) 0.100(3) 0.098(2) 0.001(2) 0.035(2) 0.002(2)
C28 0.151(4) 0.124(4) 0.107(3) 0.006(3) 0.051(3) -0.005(3)
C29 0.201(6) 0.121(4) 0.137(4) 0.035(3) 0.069(4) 0.001(4)
C111 0.119(4) 0.219(9) 0.197(6) 0.088(6) 0.036(4) -0.002(5)
C112 0.189(7) 0.208(9) 0.227(8) 0.044(8) 0.017(6) -0.063(7)
C121 0.244(9) 0.200(8) 0.200(8) 0.024(7) 0.121(7) 0.072(7)
C131 0.158(5) 0.224(8) 0.159(5) 0.077(5) 0.060(4) 0.027(5)
C113 0.131(5) 0.356(17) 0.334(12) 0.154(13) 0.074(6) 0.019(7)
C122 0.272(10) 0.179(8) 0.282(11) 0.038(8) 0.133(9) 0.071(8)
C123 0.361(17) 0.313(18) 0.233(10) -0.091(12) 0.009(11) 0.065(15)
C132 0.216(8) 0.326(14) 0.224(8) 0.144(9) 0.106(7) 0.031(8)
C133 0.199(7) 0.326(13) 0.151(5) 0.084(7) 0.064(5) 0.072(8)
C232 0.127(3) 0.109(3) 0.146(4) 0.001(3) -0.003(3) 0.007(3)
C262 0.142(4) 0.121(4) 0.157(4) 0.016(3) 0.016(3) -0.035(3)
C263 0.137(4) 0.156(5) 0.173(5) 0.020(4) 0.070(4) 0.019(4)
O1 0.1074(16) 0.0786(14) 0.0942(14) 0.0065(12) 0.0229(12) -0.0057(13)
O2 0.1193(19) 0.131(2) 0.1086(17) 0.0037(17) 0.0468(15) -0.0017(18)
C1 0.128(3) 0.082(2) 0.095(2) 0.005(2) 0.022(2) -0.002(2)
C2 0.133(3) 0.100(3) 0.095(2) -0.005(2) 0.005(2) 0.000(2)
O5 0.172(3) 0.0737(16) 0.0981(16) 0.0061(13) 0.0026(16) -0.0059(16)
O6 0.142(2) 0.1003(19) 0.0936(15) -0.0082(15) 0.0153(14) 0.0032(18)
O7 0.1071(17) 0.0941(18) 0.0902(13) -0.0010(12) 0.0292(12) -0.0049(13)
O8 0.1205(18) 0.1072(19) 0.0945(15) -0.0041(16) 0.0189(13) -0.0043(17)
Si1 0.1280(9) 0.1607(13) 0.1333(10) 0.0354(10) 0.0542(8) 0.0202(10)

loop_
_geom_bond_atom_site_label_1
_geom_bond_atom_site_label_2
_geom_bond_distance
_geom_bond_site_symmetry_2
_geom_bond_publ_flag
C11 O1 1.439(4) . ?
C11 C12 1.510(5) . ?
C11 C1 1.512(6) . ?
C12 C13 1.516(6) . ?
C142 C14 1.524(6) . ?
C13 O2 1.442(5) . ?
C13 C14 1.525(5) . ?
C14 C15 1.529(5) . ?
C15 O1 1.437(4) . ?
C15 C16 1.509(5) . ?
C16 C17 1.486(5) . ?
C17 O8 1.209(4) . ?
C17 O7 1.360(4) . ?
C21 C2 1.326(5) . ?
C21 C22 1.500(6) . ?
C21 C1 1.513(5) . ?
C22 O5 1.442(5) . ?
C22 C23 1.550(6) . ?
C23 C24 1.517(6) . ?
C23 C232 1.528(6) . ?
C24 C25 1.518(6) . ?
C25 O6 1.431(5) . ?
C25 C26 1.547(6) . ?
C26 C262 1.528(7) . ?
C26 C263 1.541(7) . ?
C26 C27 1.553(6) . ?
C27 O7 1.448(4) . ?
C27 C28 1.498(6) . ?
C28 C29 1.272(8) . ?
C111 C112 1.505(13) . ?
C111 C113 1.565(10) . ?
C111 Si1 1.883(8) . ?
C121 C123 1.530(14) . ?
C121 C122 1.556(12) . ?
C121 Si1 1.879(10) . ?
C131 C133 1.496(10) . ?
C131 C132 1.537(9) . ?
C131 Si1 1.858(7) . ?
O2 Si1 1.616(3) . ?

loop_
_cod_related_entry_id
_cod_related_entry_database
_cod_related_entry_code
1 ChemSpider 9516818
